data_9008405
loop_
_publ_author_name
'Saalfeld, H.'
'Gerlach, H.'

_publ_section_title
;
 Solid solution and optical properties of (Al,Ge)-mullites
;
_journal_name_full 'Zeitschrift fur Kristallographie'
_journal_page_first 65
_journal_page_last 73
_journal_volume 195
_journal_year 1991
_chemical_compound_source Synthetic
_chemical_formula_sum 'Al2.383 Ge0.617 O4.809'
_chemical_name_mineral Mullite-Ge
_space_group_IT_number 55
_symmetry_space_group_name_Hall '-P 2 2ab'
_symmetry_space_group_name_H-M 'P b a m'
_cell_angle_alpha 90
_cell_angle_beta 90
_cell_angle_gamma 90
_cell_length_a 7.644
_cell_length_b 7.760
_cell_length_c 2.923
_cell_formula_units_Z 2
_cell_volume 173.385
_database_code_amcsd 0011005
_exptl_crystal_density_diffrn 3.564
_cod_original_formula_sum 'Al2.383 Ge.617 O4.809'
_cod_database_code 9008405

loop_
_space_group_symop_operation_xyz
x,y,z
1/2+x,1/2-y,z
1/2-x,1/2+y,-z
1/2-x,1/2+y,z
1/2+x,1/2-y,-z
x,y,-z
-x,-y,z
-x,-y,-z

loop_
_atom_site_label
_atom_site_fract_x
_atom_site_fract_y
_atom_site_fract_z
_atom_site_occupancy
_atom_site_U_iso_or_equiv
Al1 0.00000 0.00000 0.00000 1.00000 0.00671
Al2 0.34990 0.16060 0.50000 0.50000 0.00608
Ge2 0.34990 0.16060 0.50000 0.30860 0.00608
Al3 0.23080 0.29660 0.50000 0.19140 0.01115
O1 0.37080 0.28750 0.00000 1.00000 0.01343
O2 0.13690 0.07990 0.50000 1.00000 0.01241
O3 0.00000 0.50000 0.50000 0.42600 0.01305
O4 0.04370 0.45470 0.50000 0.19140 0.01292

loop_
_cod_related_entry_id
_cod_related_entry_database
_cod_related_entry_code
1 AMCSD 0011005
